data_4514072
loop_
_publ_author_name
'Wang, Shoulei'
'Izquierdo, Javier'
'Rodr\'iguez-Escrich, Carles'
'Peric\`as, Miquel A.'

_publ_section_title
;
 Asymmetric [4 + 2] Annulation Reactions Catalyzed by a Robust,
 Immobilized Isothiourea
;
_journal_issue 4
_journal_name_full 'ACS Catalysis'
_journal_page_first 2780
_journal_paper_doi 10.1021/acscatal.7b00360
_journal_volume 7
_journal_year 2017
_chemical_absolute_configuration ad
_chemical_formula_sum 'C24 H17 N O2 S'
_chemical_formula_weight 383.44
_chemical_name_systematic
;
 ?
;
_space_group_IT_number 19
_space_group_name_Hall 'P 2ac 2ab'
_symmetry_cell_setting orthorhombic
_symmetry_space_group_name_Hall 'P 2ac 2ab'
_symmetry_space_group_name_H-M 'P 21 21 21'
_atom_sites_solution_hydrogens geom
_audit_creation_method SHELXL-2014
_cell_angle_alpha 90
_cell_angle_beta 90
_cell_angle_gamma 90
_cell_formula_units_Z 4
_cell_length_a 6.2831(5)
_cell_length_b 10.5060(7)
_cell_length_c 28.682(2)
_cell_measurement_reflns_used 5925
_cell_measurement_temperature 100(2)
_cell_measurement_theta_max 28.17
_cell_measurement_theta_min 2.40
_cell_volume 1893.3(2)
_computing_cell_refinement 'Bruker APEX2 v2014.9-0'
_computing_data_collection 'Bruker APEX2 v2014.9-0'
_computing_data_reduction 'Bruker SAINT V7.60A'
_computing_molecular_graphics 'Bruker SHELXTL'
_computing_publication_material 'Bruker SHELXTL'
_computing_structure_refinement 'SHELXL-2014 (Sheldrick, 2014)'
_computing_structure_solution Sir2011
_diffrn_ambient_temperature 100(2)
_diffrn_detector_area_resol_mean 512
_diffrn_detector_type '4K CCD area detector APEX II'
_diffrn_measured_fraction_theta_full 0.992
_diffrn_measured_fraction_theta_max 0.984
_diffrn_measurement_device_type 'APEX DUO Kappa 4-axis goniometer'
_diffrn_measurement_method
;
 Fullsphere data collection, phi and omega scans
;
_diffrn_measurement_specimen_support 'magnetic support with MicroMount'
_diffrn_radiation_monochromator 'Quazar MX Multilayer Optics'
_diffrn_radiation_type MoK\a
_diffrn_radiation_wavelength 0.71073
_diffrn_reflns_av_R_equivalents 0.0607
_diffrn_reflns_av_unetI/netI 0.0578
_diffrn_reflns_Laue_measured_fraction_full 0.992
_diffrn_reflns_Laue_measured_fraction_max 0.984
_diffrn_reflns_limit_h_max 8
_diffrn_reflns_limit_h_min -8
_diffrn_reflns_limit_k_max 11
_diffrn_reflns_limit_k_min -13
_diffrn_reflns_limit_l_max 38
_diffrn_reflns_limit_l_min -38
_diffrn_reflns_number 22665
_diffrn_reflns_point_group_measured_fraction_full 0.990
_diffrn_reflns_point_group_measured_fraction_max 0.979
_diffrn_reflns_theta_full 25.242
_diffrn_reflns_theta_max 28.350
_diffrn_reflns_theta_min 2.064
_diffrn_source 'Microfocus source E025 IuS'
_diffrn_source_current 0.6
_diffrn_source_power 50
_diffrn_source_size '0.2 mm x 0.2 mm fine focus'
_diffrn_source_type 'Bruker APEX DUO'
_exptl_absorpt_coefficient_mu 0.191
_exptl_absorpt_correction_T_max 0.7457
_exptl_absorpt_correction_T_min 0.6620
_exptl_absorpt_correction_type multi-scan
_exptl_absorpt_process_details 'SADABS 2014/4'
_exptl_crystal_colour colourless
_exptl_crystal_density_diffrn 1.345
_exptl_crystal_description plate
_exptl_crystal_F_000 800
_exptl_crystal_size_max 0.20
_exptl_crystal_size_mid 0.10
_exptl_crystal_size_min 0.05
_refine_diff_density_max 0.788
_refine_diff_density_min -0.443
_refine_diff_density_rms 0.060
_refine_ls_abs_structure_details
;
 Flack x determined using 1482 quotients [(I+)-(I-)]/[(I+)+(I-)]
 (Parsons, Flack and Wagner, Acta Cryst. B69 (2013) 249-259).
;
_refine_ls_abs_structure_Flack 0.01(5)
_refine_ls_extinction_method none
_refine_ls_goodness_of_fit_ref 1.105
_refine_ls_hydrogen_treatment constr
_refine_ls_matrix_type full
_refine_ls_number_parameters 253
_refine_ls_number_reflns 4638
_refine_ls_number_restraints 0
_refine_ls_restrained_S_all 1.105
_refine_ls_R_factor_all 0.0658
_refine_ls_R_factor_gt 0.0490
_refine_ls_shift/su_max 0.000
_refine_ls_shift/su_mean 0.000
_refine_ls_structure_factor_coef Fsqd
_refine_ls_weighting_details 'w=1/[\s^2^(Fo^2^)+(0.0407P)^2^+1.0560P] where P=(Fo^2^+2Fc^2^)/3'
_refine_ls_weighting_scheme calc
_refine_ls_wR_factor_gt 0.1051
_refine_ls_wR_factor_ref 0.1107
_reflns_Friedel_coverage 0.722
_reflns_Friedel_fraction_full 0.989
_reflns_Friedel_fraction_max 0.972
_reflns_number_gt 3952
_reflns_number_total 4638
_reflns_threshold_expression 'I > 2\s(I)'
_cod_data_source_file cs7b00360_si_004.cif
_cod_data_source_block mo_SW229_0m
_cod_depositor_comments
;
The following automatic conversions were performed:

'_symmetry_cell_setting' value 'Orthorhombic' changed to
'orthorhombic' according to
/home/data/users/saulius/crontab/automatic-downloads/rss-feeds/ACS/lib/dictionaries/cif_core.dic
dictionary named 'cif_core.dic' version 2.4.2 from 2011-04-26.

Automatic conversion script
Id: cif_fix_values 4973 2017-02-22 13:04:09Z antanas 

 Adding full bibliography for 4514071--4514072.cif.
;
_cod_original_sg_symbol_H-M P2(1)2(1)2(1)
_cod_database_code 4514072
_shelx_space_group_comment
;
The symmetry employed for this shelxl refinement is uniquely defined
by the following loop, which should always be used as a source of
symmetry information in preference to the above space-group names.
They are only intended as comments.
;
_shelx_estimated_absorpt_t_min 0.963
_shelx_estimated_absorpt_t_max 0.991
_shelxl_version_number 2014-3

loop_
_space_group_symop_operation_xyz
'x, y, z'
'-x+1/2, -y, z+1/2'
'-x, y+1/2, -z+1/2'
'x+1/2, -y+1/2, -z'

loop_
_atom_site_label
_atom_site_type_symbol
_atom_site_fract_x
_atom_site_fract_y
_atom_site_fract_z
_atom_site_U_iso_or_equiv
_atom_site_adp_type
_atom_site_occupancy
_atom_site_site_symmetry_order
_atom_site_calc_flag
_atom_site_refinement_flags_posn
_atom_site_refinement_flags_adp
C1 C 0.5158(5) 0.3782(3) 0.44128(10) 0.0167(7) Uani 1 1 d . .
C2 C 0.7488(5) 0.3405(3) 0.44218(11) 0.0158(7) Uani 1 1 d . .
H3 H 0.7747 0.2946 0.4722 0.019 Uiso 1 1 calc R U
C3 C 0.8972(5) 0.4589(3) 0.44156(11) 0.0158(7) Uani 1 1 d . .
H2 H 1.0468 0.4304 0.4359 0.019 Uiso 1 1 calc R U
C4 C 0.8232(5) 0.5362(3) 0.40068(10) 0.0142(7) Uani 1 1 d . .
C5 C 0.7281(5) 0.6630(3) 0.33255(11) 0.0154(7) Uani 1 1 d . .
C6 C 0.6159(5) 0.5390(3) 0.38754(11) 0.0144(7) Uani 1 1 d . .
C7 C 0.7954(5) 0.2472(3) 0.40264(11) 0.0156(7) Uani 1 1 d . .
C8 C 0.6552(6) 0.2261(3) 0.36587(11) 0.0198(7) Uani 1 1 d . .
H18 H 0.5259 0.2728 0.3643 0.024 Uiso 1 1 calc R U
C9 C 0.7021(6) 0.1377(4) 0.33143(12) 0.0262(8) Uani 1 1 d . .
H17 H 0.6040 0.1235 0.3068 0.031 Uiso 1 1 calc R U
C10 C 0.8906(7) 0.0701(4) 0.33283(12) 0.0265(9) Uani 1 1 d . .
H16 H 0.9236 0.0106 0.3090 0.032 Uiso 1 1 calc R U
C11 C 1.0313(7) 0.0900(3) 0.36946(12) 0.0261(8) Uani 1 1 d . .
H15 H 1.1602 0.0429 0.3709 0.031 Uiso 1 1 calc R U
C12 C 0.9848(6) 0.1779(3) 0.40387(12) 0.0218(8) Uani 1 1 d . .
H14 H 1.0828 0.1913 0.4286 0.026 Uiso 1 1 calc R U
C13 C 0.8872(6) 0.5312(3) 0.48805(11) 0.0157(7) Uani 1 1 d . .
C14 C 1.0411(6) 0.5089(3) 0.52190(11) 0.0218(7) Uani 1 1 d . .
H12 H 1.1529 0.4503 0.5158 0.026 Uiso 1 1 calc R U
C15 C 1.0331(7) 0.5718(4) 0.56477(12) 0.0261(8) Uani 1 1 d . .
H11 H 1.1396 0.5567 0.5876 0.031 Uiso 1 1 calc R U
C16 C 0.8697(6) 0.6558(4) 0.57367(11) 0.0236(8) Uani 1 1 d . .
H10 H 0.8635 0.6987 0.6028 0.028 Uiso 1 1 calc R U
C17 C 0.7161(7) 0.6777(4) 0.54074(13) 0.0270(9) Uani 1 1 d . .
H9 H 0.6026 0.7347 0.5473 0.032 Uiso 1 1 calc R U
C18 C 0.7260(6) 0.6168(4) 0.49784(11) 0.0228(8) Uani 1 1 d . .
H8 H 0.6208 0.6341 0.4749 0.027 Uiso 1 1 calc R U
C19 C 0.7265(6) 0.7465(3) 0.29161(11) 0.0170(7) Uani 1 1 d . .
C20 C 0.5436(6) 0.8152(3) 0.28120(11) 0.0198(7) Uani 1 1 d . .
H20 H 0.4205 0.8063 0.3002 0.024 Uiso 1 1 calc R U
C21 C 0.5402(6) 0.8966(4) 0.24329(11) 0.0242(8) Uani 1 1 d . .
H21 H 0.4150 0.9438 0.2364 0.029 Uiso 1 1 calc R U
C22 C 0.7189(6) 0.9095(4) 0.21522(11) 0.0230(8) Uani 1 1 d . .
H22 H 0.7166 0.9667 0.1896 0.028 Uiso 1 1 calc R U
C23 C 0.8998(6) 0.8396(4) 0.22449(11) 0.0229(8) Uani 1 1 d . .
H23 H 1.0208 0.8471 0.2048 0.027 Uiso 1 1 calc R U
C24 C 0.9048(6) 0.7578(4) 0.26281(11) 0.0212(8) Uani 1 1 d . .
H24 H 1.0295 0.7099 0.2693 0.025 Uiso 1 1 calc R U
N1 N 0.5592(4) 0.6088(3) 0.35001(8) 0.0154(6) Uani 1 1 d . .
O1 O 0.3784(4) 0.3294(2) 0.46359(8) 0.0216(6) Uani 1 1 d . .
O2 O 0.4558(4) 0.4741(2) 0.41096(7) 0.0183(5) Uani 1 1 d . .
S1 S 0.96313(13) 0.62964(8) 0.36245(3) 0.01594(18) Uani 1 1 d . .

loop_
_atom_site_aniso_label
_atom_site_aniso_U_11
_atom_site_aniso_U_22
_atom_site_aniso_U_33
_atom_site_aniso_U_23
_atom_site_aniso_U_13
_atom_site_aniso_U_12
C1 0.0201(18) 0.0172(17) 0.0129(13) 0.0010(13) 0.0006(12) 0.0005(15)
C2 0.0176(17) 0.0165(19) 0.0133(15) 0.0026(13) -0.0009(12) 0.0024(14)
C3 0.0135(15) 0.0180(18) 0.0159(15) 0.0018(13) -0.0007(12) 0.0013(13)
C4 0.0149(16) 0.0156(18) 0.0120(14) -0.0001(13) 0.0004(12) -0.0014(13)
C5 0.0159(16) 0.0162(19) 0.0140(14) 0.0001(13) -0.0013(12) 0.0004(14)
C6 0.0159(15) 0.0123(17) 0.0149(15) 0.0001(13) 0.0008(12) -0.0012(13)
C7 0.0204(17) 0.0111(17) 0.0153(15) 0.0017(13) 0.0010(13) -0.0010(14)
C8 0.0212(18) 0.0213(19) 0.0168(15) -0.0010(15) -0.0025(14) 0.0009(14)
C9 0.039(2) 0.021(2) 0.0190(16) -0.0015(15) -0.0029(14) -0.0026(18)
C10 0.040(2) 0.016(2) 0.0241(18) -0.0040(15) 0.0063(16) -0.0035(17)
C11 0.0280(18) 0.0198(19) 0.0305(18) -0.0011(15) 0.0023(17) 0.0054(16)
C12 0.0216(19) 0.0198(19) 0.0241(16) 0.0001(14) -0.0027(14) 0.0029(15)
C13 0.0168(16) 0.0142(18) 0.0160(15) -0.0006(13) 0.0006(12) -0.0031(14)
C14 0.0224(17) 0.022(2) 0.0215(16) 0.0012(13) -0.0020(15) 0.0049(16)
C15 0.0282(19) 0.032(2) 0.0186(16) 0.0042(15) -0.0101(16) 0.0001(18)
C16 0.034(2) 0.022(2) 0.0150(15) -0.0055(14) -0.0003(14) -0.0078(17)
C17 0.032(2) 0.025(2) 0.0238(18) -0.0042(16) 0.0011(16) 0.0094(18)
C18 0.0235(18) 0.027(2) 0.0178(15) -0.0025(15) -0.0051(13) 0.0058(17)
C19 0.0235(18) 0.0142(18) 0.0134(15) 0.0001(13) -0.0027(13) -0.0031(14)
C20 0.0180(16) 0.0236(19) 0.0178(15) 0.0031(13) -0.0011(14) -0.0027(16)
C21 0.0241(17) 0.023(2) 0.0253(17) 0.0066(14) -0.0063(16) 0.0019(17)
C22 0.034(2) 0.020(2) 0.0149(16) 0.0060(14) -0.0034(14) -0.0018(16)
C23 0.0286(19) 0.023(2) 0.0174(15) 0.0039(14) 0.0035(14) -0.0013(15)
C24 0.0242(19) 0.021(2) 0.0182(16) 0.0004(14) 0.0005(13) 0.0028(15)
N1 0.0197(14) 0.0141(15) 0.0122(11) -0.0030(10) -0.0005(10) -0.0011(12)
O1 0.0195(12) 0.0254(15) 0.0199(12) 0.0057(10) 0.0048(10) -0.0009(11)
O2 0.0140(11) 0.0222(13) 0.0186(11) 0.0066(9) -0.0008(10) 0.0014(11)
S1 0.0143(3) 0.0188(4) 0.0147(3) 0.0010(3) -0.0003(3) -0.0017(3)

loop_
_atom_type_symbol
_atom_type_description
_atom_type_scat_dispersion_real
_atom_type_scat_dispersion_imag
_atom_type_scat_source
C C 0.0033 0.0016 'International Tables Vol C Tables 4.2.6.8 and 6.1.1.4'
H H 0.0000 0.0000 'International Tables Vol C Tables 4.2.6.8 and 6.1.1.4'
N N 0.0061 0.0033 'International Tables Vol C Tables 4.2.6.8 and 6.1.1.4'
O O 0.0106 0.0060 'International Tables Vol C Tables 4.2.6.8 and 6.1.1.4'
S S 0.1246 0.1234 'International Tables Vol C Tables 4.2.6.8 and 6.1.1.4'

loop_
_geom_angle_atom_site_label_1
_geom_angle_atom_site_label_2
_geom_angle_atom_site_label_3
_geom_angle
O1 C1 O2 117.0(3)
O1 C1 C2 125.3(3)
O2 C1 C2 117.6(3)
C1 C2 C7 109.9(3)
C1 C2 C3 111.7(3)
C7 C2 C3 113.0(3)
C1 C2 H3 107.3
C7 C2 H3 107.3
C3 C2 H3 107.3
C4 C3 C13 113.5(3)
C4 C3 C2 104.8(3)
C13 C3 C2 111.2(3)
C4 C3 H2 109.1
C13 C3 H2 109.1
C2 C3 H2 109.1
C6 C4 C3 121.8(3)
C6 C4 S1 107.6(2)
C3 C4 S1 130.6(2)
N1 C5 C19 124.3(3)
N1 C5 S1 114.4(2)
C19 C5 S1 121.3(3)
N1 C6 C4 119.1(3)
N1 C6 O2 117.4(3)
C4 C6 O2 123.4(3)
C8 C7 C12 118.4(3)
C8 C7 C2 122.9(3)
C12 C7 C2 118.7(3)
C9 C8 C7 120.8(3)
C9 C8 H18 119.6
C7 C8 H18 119.6
C10 C9 C8 120.4(4)
C10 C9 H17 119.8
C8 C9 H17 119.8
C9 C10 C11 119.4(3)
C9 C10 H16 120.3
C11 C10 H16 120.3
C12 C11 C10 120.4(4)
C12 C11 H15 119.8
C10 C11 H15 119.8
C11 C12 C7 120.7(3)
C11 C12 H14 119.6
C7 C12 H14 119.6
C18 C13 C14 118.5(3)
C18 C13 C3 121.8(3)
C14 C13 C3 119.7(3)
C13 C14 C15 120.7(4)
C13 C14 H12 119.7
C15 C14 H12 119.7
C16 C15 C14 119.5(3)
C16 C15 H11 120.2
C14 C15 H11 120.2
C17 C16 C15 120.3(3)
C17 C16 H10 119.8
C15 C16 H10 119.8
C16 C17 C18 120.1(4)
C16 C17 H9 119.9
C18 C17 H9 119.9
C13 C18 C17 120.8(3)
C13 C18 H8 119.6
C17 C18 H8 119.6
C20 C19 C24 119.5(3)
C20 C19 C5 119.2(3)
C24 C19 C5 121.3(3)
C21 C20 C19 120.2(3)
C21 C20 H20 119.9
C19 C20 H20 119.9
C20 C21 C22 120.2(4)
C20 C21 H21 119.9
C22 C21 H21 119.9
C23 C22 C21 120.2(3)
C23 C22 H22 119.9
C21 C22 H22 119.9
C22 C23 C24 119.9(3)
C22 C23 H23 120.1
C24 C23 H23 120.1
C23 C24 C19 120.0(3)
C23 C24 H24 120.0
C19 C24 H24 120.0
C5 N1 C6 109.2(3)
C1 O2 C6 117.7(3)
C4 S1 C5 89.73(16)

loop_
_geom_bond_atom_site_label_1
_geom_bond_atom_site_label_2
_geom_bond_distance
C1 O1 1.191(4)
C1 O2 1.383(4)
C1 C2 1.517(5)
C2 C7 1.528(4)
C2 C3 1.554(5)
C2 H3 1.0000
C3 C4 1.500(4)
C3 C13 1.536(4)
C3 H2 1.0000
C4 C6 1.356(5)
C4 S1 1.715(3)
C5 N1 1.305(4)
C5 C19 1.466(4)
C5 S1 1.743(3)
C6 N1 1.350(4)
C6 O2 1.388(4)
C7 C8 1.392(5)
C7 C12 1.395(5)
C8 C9 1.388(5)
C8 H18 0.9500
C9 C10 1.381(6)
C9 H17 0.9500
C10 C11 1.389(5)
C10 H16 0.9500
C11 C12 1.384(5)
C11 H15 0.9500
C12 H14 0.9500
C13 C18 1.383(5)
C13 C14 1.390(5)
C14 C15 1.397(5)
C14 H12 0.9500
C15 C16 1.378(6)
C15 H11 0.9500
C16 C17 1.370(5)
C16 H10 0.9500
C17 C18 1.388(5)
C17 H9 0.9500
C18 H8 0.9500
C19 C20 1.390(5)
C19 C24 1.397(5)
C20 C21 1.383(5)
C20 H20 0.9500
C21 C22 1.389(5)
C21 H21 0.9500
C22 C23 1.379(5)
C22 H22 0.9500
C23 C24 1.396(5)
C23 H23 0.9500
C24 H24 0.9500

loop_
_geom_torsion_atom_site_label_1
_geom_torsion_atom_site_label_2
_geom_torsion_atom_site_label_3
_geom_torsion_atom_site_label_4
_geom_torsion
O1 C1 C2 C7 94.9(4)
O2 C1 C2 C7 -82.8(4)
O1 C1 C2 C3 -139.0(3)
O2 C1 C2 C3 43.4(4)
C1 C2 C3 C4 -52.3(3)
C7 C2 C3 C4 72.1(3)
C1 C2 C3 C13 70.7(3)
C7 C2 C3 C13 -164.9(3)
C13 C3 C4 C6 -88.7(4)
C2 C3 C4 C6 32.8(4)
C13 C3 C4 S1 92.8(4)
C2 C3 C4 S1 -145.7(3)
C3 C4 C6 N1 -179.0(3)
S1 C4 C6 N1 -0.2(4)
C3 C4 C6 O2 1.6(5)
S1 C4 C6 O2 -179.6(3)
C1 C2 C7 C8 13.7(4)
C3 C2 C7 C8 -111.7(4)
C1 C2 C7 C12 -164.9(3)
C3 C2 C7 C12 69.6(4)
C12 C7 C8 C9 0.4(5)
C2 C7 C8 C9 -178.2(3)
C7 C8 C9 C10 -0.8(6)
C8 C9 C10 C11 1.1(6)
C9 C10 C11 C12 -1.0(6)
C10 C11 C12 C7 0.6(5)
C8 C7 C12 C11 -0.3(5)
C2 C7 C12 C11 178.4(3)
C4 C3 C13 C18 36.0(5)
C2 C3 C13 C18 -81.9(4)
C4 C3 C13 C14 -145.3(3)
C2 C3 C13 C14 96.8(4)
C18 C13 C14 C15 -0.1(5)
C3 C13 C14 C15 -178.8(3)
C13 C14 C15 C16 0.6(6)
C14 C15 C16 C17 -0.1(6)
C15 C16 C17 C18 -1.0(6)
C14 C13 C18 C17 -0.9(6)
C3 C13 C18 C17 177.7(4)
C16 C17 C18 C13 1.5(6)
N1 C5 C19 C20 27.6(5)
S1 C5 C19 C20 -151.8(3)
N1 C5 C19 C24 -152.1(3)
S1 C5 C19 C24 28.5(5)
C24 C19 C20 C21 -1.6(5)
C5 C19 C20 C21 178.7(3)
C19 C20 C21 C22 0.4(5)
C20 C21 C22 C23 1.2(6)
C21 C22 C23 C24 -1.5(6)
C22 C23 C24 C19 0.3(6)
C20 C19 C24 C23 1.3(5)
C5 C19 C24 C23 -179.0(3)
C19 C5 N1 C6 -179.8(3)
S1 C5 N1 C6 -0.3(4)
C4 C6 N1 C5 0.3(4)
O2 C6 N1 C5 179.8(3)
O1 C1 O2 C6 174.9(3)
C2 C1 O2 C6 -7.3(4)
N1 C6 O2 C1 163.7(3)
C4 C6 O2 C1 -16.8(5)
C6 C4 S1 C5 0.0(3)
C3 C4 S1 C5 178.7(3)
N1 C5 S1 C4 0.2(3)
C19 C5 S1 C4 179.7(3)
